data_2009067
loop_
_publ_author_name
'Bats, Jan W.'
'Heinrich, Timo'
'Reggelin, Michael'

_publ_section_title
;(+)-(2<i>S</i>,3<i>S</i>,4<i>S</i>,5<i>S</i>)-3-[3,5-Bis(trifluoromethyl)benzyloxy]-<i>N</i>-(<i>tert</i>-butoxycarbonyl)-4,5-dimethyl-2-phenylpyrrolidine,
 (I), and
 (+)-(2<i>S</i>,3<i>S</i>,4<i>S</i>,5<i>S</i>)-3-[3,5-bis(trifluoromethyl)benzyloxy]-4,5-dimethyl-2-phenylpyrrolidinium
 <i>p</i>-toluenesulfonate, (II), at 134K
;
_journal_issue 10
_journal_name_full 'Acta Crystallographica Section C'
_journal_page_first IUC9900121
_journal_paper_doi 10.1107/S0108270199098613
_journal_volume 55
_journal_year 1999
_chemical_formula_sum 'C26 H29 F6 N O3'
_chemical_formula_weight 517.50
_chemical_name_systematic
;
(+)-(2S,3S,4S,5S)-N-(tert-butoxycarbonyl)-3-[3,5-bis-(trifluoromethyl)-
phenylmethoxy]-4,5-dimethyl-2-phenyl-pyrrolidine
;
_space_group_IT_number 4
_symmetry_cell_setting monoclinic
_symmetry_space_group_name_Hall 'P 2yb'
_symmetry_space_group_name_H-M 'P 1 21 1'
_cell_angle_alpha 90.00
_cell_angle_beta 114.804(12)
_cell_angle_gamma 90.00
_cell_formula_units_Z 2
_cell_length_a 9.0696(15)
_cell_length_b 16.809(2)
_cell_length_c 9.2603(11)
_cell_measurement_reflns_used 264
_cell_measurement_temperature 134(2)
_cell_measurement_theta_max 23
_cell_measurement_theta_min 3
_cell_volume 1281.5(3)
_computing_cell_refinement 'SMART (Siemens, 1995)'
_computing_data_collection 'SMART (Siemens, 1995)'
_computing_data_reduction 'SAINT (Siemens, 1995)'
_computing_molecular_graphics 'XP in SHELXTL (Sheldrick, 1996)'
_computing_publication_material 'CIF in SHELXL97 (Sheldrick, 1997)'
_computing_structure_refinement 'SHELXL97 (Sheldrick, 1997)'
_computing_structure_solution 'SHELXTL (Sheldrick, 1996)'
_diffrn_ambient_temperature 134(2)
_diffrn_measured_fraction_theta_full 1.000
_diffrn_measured_fraction_theta_max 0.879
_diffrn_measurement_device_type Siemens_SMART
_diffrn_measurement_method \w
_diffrn_radiation_monochromator graphite
_diffrn_radiation_source 'fine-focus sealed tube'
_diffrn_radiation_type MoK\a
_diffrn_radiation_wavelength 0.71073
_diffrn_reflns_av_R_equivalents 0.052
_diffrn_reflns_av_sigmaI/netI 0.0330
_diffrn_reflns_limit_h_max 13
_diffrn_reflns_limit_h_min -12
_diffrn_reflns_limit_k_max 24
_diffrn_reflns_limit_k_min -22
_diffrn_reflns_limit_l_max 13
_diffrn_reflns_limit_l_min -13
_diffrn_reflns_number 21131
_diffrn_reflns_theta_full 30.22
_diffrn_reflns_theta_max 31.69
_diffrn_reflns_theta_min 2.42
_diffrn_standards_decay_% 0.0
_diffrn_standards_interval_time 540
_diffrn_standards_number 434
_exptl_absorpt_coefficient_mu 0.116
_exptl_absorpt_correction_T_max 0.951
_exptl_absorpt_correction_T_min 0.901
_exptl_absorpt_correction_type numerical
_exptl_absorpt_process_details '(SHELXTL; Sheldrick, 1996)'
_exptl_crystal_colour yellow
_exptl_crystal_density_diffrn 1.341
_exptl_crystal_density_method 'not measured'
_exptl_crystal_description block
_exptl_crystal_F_000 540
_exptl_crystal_size_max 0.90
_exptl_crystal_size_mid 0.90
_exptl_crystal_size_min 0.45
_refine_diff_density_max 0.314
_refine_diff_density_min -0.225
_refine_ls_abs_structure_details 'Flack (1983)'
_refine_ls_abs_structure_Flack 0.1(4)
_refine_ls_extinction_method none
_refine_ls_goodness_of_fit_ref 1.675
_refine_ls_hydrogen_treatment constr
_refine_ls_matrix_type full
_refine_ls_number_parameters 330
_refine_ls_number_reflns 6888
_refine_ls_number_restraints 1
_refine_ls_restrained_S_all 1.675
_refine_ls_R_factor_all 0.049
_refine_ls_R_factor_gt 0.047
_refine_ls_shift/su_max 0.001
_refine_ls_shift/su_mean 0.000
_refine_ls_structure_factor_coef Fsqd
_refine_ls_weighting_details 'calc w = 1/[\s^2^(Fo^2^)+(0.06P)^2^] where P = (Fo^2^+2Fc^2^)/3'
_refine_ls_weighting_scheme calc
_refine_ls_wR_factor_ref 0.130
_reflns_number_gt 6656
_reflns_number_total 6888
_reflns_threshold_expression I>2\s(I)
_cod_data_source_file qa0178.cif
_cod_data_source_block I
_cod_original_sg_symbol_H-M 'P 21'
_cod_database_code 2009067

loop_
_symmetry_equiv_pos_as_xyz
'x, y, z'
'-x, y+1/2, -z'

loop_
_atom_site_label
_atom_site_fract_x
_atom_site_fract_y
_atom_site_fract_z
_atom_site_U_iso_or_equiv
_atom_site_adp_type
_atom_site_calc_flag
_atom_site_refinement_flags
_atom_site_occupancy
_atom_site_disorder_assembly
_atom_site_disorder_group
_atom_site_type_symbol
O3 .16619(12) .06171(6) .12244(11) .01714(19) Uani d . 1 . . O
F6 .49686(13) .06964(6) .71888(11) .0295(2) Uani d . 1 . . F
O2 -.18058(13) -.14851(6) .15462(14) .0241(2) Uani d . 1 . . O
F5 .68772(15) .04823(7) .64605(14) .0400(3) Uani d . 1 . . F
F1 .46907(15) .39766(7) .24255(14) .0409(3) Uani d . 1 . . F
O1 .05232(14) -.21959(7) .21696(14) .0262(2) Uani d . 1 . . O
C15 .49299(17) .27872(8) .38668(16) .0187(2) Uani d . 1 . . C
N .00469(15) -.10279(7) .07934(15) .0198(2) Uani d . 1 . . N
C18 .37692(17) .12896(8) .40689(17) .0196(3) Uani d . 1 . . C
H18 .3383 .0766 .4144 .023 Uiso calc R 1 . . H
C1 .14088(17) -.10960(8) .03221(16) .0192(2) Uani d . 1 . . C
H1 .2464 -.1039 .1280 .023 Uiso calc R 1 . . H
C3 .03766(16) .02511(8) -.00940(15) .0171(2) Uani d . 1 . . C
H3 -.0249 .0654 -.0917 .020 Uiso calc R 1 . . H
C4 -.07692(16) -.02443(8) .04228(16) .0176(2) Uani d . 1 . . C
H4 -.1850 -.0301 -.0503 .021 Uiso calc R 1 . . H
F3 .70913(16) .35498(8) .38243(19) .0525(4) Uani d . 1 . . F
F4 .70461(16) .14736(7) .79914(13) .0470(3) Uani d . 1 . . F
C13 .29318(17) .17535(8) .27243(16) .0174(2) Uani d . 1 . . C
C16 .57745(17) .23302(8) .52229(16) .0194(2) Uani d . 1 . . C
H16 .6746 .2526 .6072 .023 Uiso calc R 1 . . H
C17 .51643(17) .15828(8) .53041(16) .0184(2) Uani d . 1 . . C
C5 -.03298(18) -.16197(8) .15760(17) .0205(3) Uani d . 1 . . C
C14 .35188(18) .25092(8) .26241(16) .0190(2) Uani d . 1 . . C
H14 .2955 .2836 .1705 .023 Uiso calc R 1 . . H
C19 .5597(2) .35937(9) .3769(2) .0274(3) Uani d . 1 . . C
C2 .11350(18) -.03708(8) -.07760(16) .0190(2) Uani d . 1 . . C
H2 .0311 -.0520 -.1861 .023 Uiso calc R 1 . . H
C21 -.10006(17) .01418(8) .17915(16) .0201(3) Uani d . 1 . . C
C12 .14052(17) .14405(8) .14093(16) .0193(3) Uani d . 1 . . C
H12A .0470 .1510 .1686 .023 Uiso calc R 1 . . H
H12B .1176 .1731 .0407 .023 Uiso calc R 1 . . H
C20 .60164(18) .10634(9) .67360(17) .0235(3) Uani d . 1 . . C
C6 -.2393(2) -.19430(10) .2558(2) .0281(3) Uani d . 1 . . C
F2 .5724(2) .40652(7) .49753(17) .0546(4) Uani d . 1 . . F
C22 -.2381(2) .06005(10) .1475(2) .0286(3) Uani d . 1 . . C
H22 -.3239 .0613 .0421 .034 Uiso calc R 1 . . H
C10 .1401(2) -.18718(9) -.0537(2) .0283(3) Uani d . 1 . . C
H10A .2243 -.1851 -.0938 .042 Uiso calc R 1 . . H
H10C .0336 -.1944 -.1430 .042 Uiso calc R 1 . . H
H10B .1618 -.2318 .0205 .042 Uiso calc R 1 . . H
C11 .2659(2) -.00887(10) -.0927(2) .0274(3) Uani d . 1 . . C
H11A .3511 .0024 .0133 .041 Uiso calc R 1 . . H
H11C .2414 .0396 -.1574 .041 Uiso calc R 1 . . H
H11B .3033 -.0504 -.1437 .041 Uiso calc R 1 . . H
C26 .0195(2) .00951(10) .33418(18) .0251(3) Uani d . 1 . . C
H26 .1126 -.0240 .3579 .030 Uiso calc R 1 . . H
C24 -.1302(3) .10184(13) .4219(2) .0414(4) Uani d . 1 . . C
H24 -.1383 .1334 .5046 .050 Uiso calc R 1 . . H
C25 .0044(3) .05330(12) .4550(2) .0355(4) Uani d . 1 . . C
H25 .0873 .0500 .5617 .043 Uiso calc R 1 . . H
C9 -.1219(3) -.18664(13) .4297(2) .0404(4) Uani d . 1 . . C
H9A -.0194 -.2131 .4474 .061 Uiso calc R 1 . . H
H9B -.1690 -.2116 .4962 .061 Uiso calc R 1 . . H
H9C -.1013 -.1302 .4576 .061 Uiso calc R 1 . . H
C23 -.2517(3) .10440(13) .2698(3) .0402(4) Uani d . 1 . . C
H23 -.3462 .1366 .2474 .048 Uiso calc R 1 . . H
C8 -.2654(3) -.28101(12) .2024(3) .0402(4) Uani d . 1 . . C
H8A -.3166 -.3096 .2616 .060 Uiso calc R 1 . . H
H8B -.1605 -.3056 .2230 .060 Uiso calc R 1 . . H
H8C -.3360 -.2835 .0883 .060 Uiso calc R 1 . . H
C7 -.3992(3) -.15346(15) .2220(3) .0481(5) Uani d . 1 . . C
H7C -.4661 -.1526 .1070 .072 Uiso calc R 1 . . H
H7B -.3786 -.0988 .2623 .072 Uiso calc R 1 . . H
H7A -.4565 -.1825 .2748 .072 Uiso calc R 1 . . H

loop_
_atom_site_aniso_label
_atom_site_aniso_U_11
_atom_site_aniso_U_22
_atom_site_aniso_U_33
_atom_site_aniso_U_12
_atom_site_aniso_U_13
_atom_site_aniso_U_23
O3 .0162(4) .0132(4) .0179(4) -.0002(3) .0031(4) -.0009(3)
F6 .0312(5) .0289(5) .0310(5) .0021(4) .0155(4) .0107(4)
O2 .0184(5) .0234(5) .0325(5) -.0002(4) .0127(4) .0089(4)
F5 .0369(6) .0435(6) .0430(6) .0218(5) .0200(5) .0193(5)
F1 .0403(6) .0259(5) .0408(6) -.0093(4) .0017(5) .0138(4)
O1 .0238(6) .0223(5) .0331(6) .0039(4) .0125(5) .0075(4)
C15 .0180(6) .0152(6) .0220(6) -.0027(4) .0075(5) -.0013(4)
N .0185(5) .0158(5) .0277(6) .0012(4) .0124(5) .0027(4)
C18 .0190(6) .0157(5) .0217(6) -.0013(4) .0064(5) .0012(5)
C1 .0185(6) .0172(6) .0233(6) -.0014(5) .0101(5) -.0009(5)
C3 .0159(6) .0165(6) .0160(5) -.0014(4) .0040(4) .0010(4)
C4 .0149(6) .0165(6) .0198(5) .0004(4) .0058(5) .0012(4)
F3 .0308(6) .0455(7) .0789(10) -.0082(5) .0207(6) .0224(6)
F4 .0529(8) .0342(6) .0257(5) -.0161(5) -.0113(5) .0080(4)
C13 .0165(6) .0153(5) .0187(6) -.0010(4) .0057(5) -.0011(4)
C16 .0179(6) .0187(6) .0207(6) -.0024(5) .0072(5) -.0014(4)
C17 .0182(6) .0172(6) .0180(6) .0003(5) .0058(5) .0016(4)
C5 .0180(6) .0193(6) .0234(6) -.0016(5) .0079(5) .0012(5)
C14 .0204(6) .0154(5) .0195(6) .0003(4) .0067(5) .0020(4)
C19 .0289(8) .0191(6) .0298(7) -.0068(5) .0079(6) .0038(5)
C2 .0208(6) .0180(6) .0184(6) -.0030(5) .0083(5) -.0031(4)
C21 .0191(6) .0197(6) .0238(6) .0002(5) .0113(5) .0018(5)
C12 .0170(6) .0138(6) .0217(6) .0016(4) .0029(5) .0013(4)
C20 .0226(7) .0195(6) .0235(6) -.0021(5) .0048(5) .0040(5)
C6 .0271(8) .0269(7) .0371(8) -.0010(6) .0201(7) .0084(6)
F2 .0914(11) .0254(5) .0473(7) -.0234(6) .0294(7) -.0115(5)
C22 .0235(7) .0315(8) .0348(8) .0070(6) .0160(6) .0054(6)
C10 .0329(8) .0191(6) .0382(8) -.0016(5) .0201(7) -.0045(6)
C11 .0325(8) .0239(7) .0350(8) -.0034(6) .0233(7) -.0012(5)
C26 .0252(7) .0267(7) .0235(7) -.0028(5) .0104(6) .0012(5)
C24 .0518(12) .0448(10) .0425(10) -.0026(9) .0345(9) -.0103(8)
C25 .0415(10) .0427(10) .0253(7) -.0073(8) .0170(7) -.0045(7)
C9 .0479(11) .0462(11) .0316(8) -.0051(9) .0212(8) .0038(7)
C23 .0403(10) .0427(10) .0514(11) .0093(8) .0328(9) -.0015(8)
C8 .0450(11) .0311(9) .0515(11) -.0133(8) .0273(9) .0014(7)
C7 .0339(10) .0524(12) .0720(14) .0095(9) .0362(10) .0236(11)

loop_
_atom_type_symbol
_atom_type_description
_atom_type_scat_dispersion_real
_atom_type_scat_dispersion_imag
_atom_type_scat_source
C C 0.0033 0.0016 'International Tables Vol C Tables 4.2.6.8 and 6.1.1.4'
H H 0.0000 0.0000 'International Tables Vol C Tables 4.2.6.8 and 6.1.1.4'
N N 0.0061 0.0033 'International Tables Vol C Tables 4.2.6.8 and 6.1.1.4'
O O 0.0106 0.0060 'International Tables Vol C Tables 4.2.6.8 and 6.1.1.4'
F F 0.0171 0.0103 'International Tables Vol C Tables 4.2.6.8 and 6.1.1.4'

loop_
_geom_angle_atom_site_label_1
_geom_angle_atom_site_label_2
_geom_angle_atom_site_label_3
_geom_angle
C12 O3 C3 113.93(10)
C5 O2 C6 121.36(12)
C14 C15 C16 121.70(12)
C14 C15 C19 120.37(13)
C16 C15 C19 117.92(13)
C5 N C1 122.04(11)
C5 N C4 124.29(11)
C1 N C4 113.55(11)
C17 C18 C13 120.19(13)
N C1 C10 113.49(12)
N C1 C2 102.16(11)
C10 C1 C2 111.60(12)
O3 C3 C2 107.54(11)
O3 C3 C4 112.28(10)
C2 C3 C4 103.65(10)
N C4 C21 114.76(11)
N C4 C3 102.37(10)
C21 C4 C3 111.91(11)
C18 C13 C14 119.26(12)
C18 C13 C12 119.95(12)
C14 C13 C12 120.79(12)
C17 C16 C15 117.80(13)
C16 C17 C18 121.45(13)
C16 C17 C20 120.31(13)
C18 C17 C20 118.23(12)
O1 C5 O2 125.52(13)
O1 C5 N 124.75(13)
O2 C5 N 109.70(12)
C15 C14 C13 119.59(12)
F1 C19 F2 107.29(15)
F1 C19 F3 106.29(14)
F2 C19 F3 105.68(15)
F1 C19 C15 112.69(13)
F2 C19 C15 112.37(13)
F3 C19 C15 112.04(14)
C11 C2 C3 114.14(12)
C11 C2 C1 113.97(13)
C3 C2 C1 104.17(10)
C26 C21 C22 119.41(14)
C26 C21 C4 121.15(13)
C22 C21 C4 119.27(13)
O3 C12 C13 107.19(11)
F4 C20 F6 107.08(12)
F4 C20 F5 106.93(14)
F6 C20 F5 105.69(12)
F4 C20 C17 112.38(12)
F6 C20 C17 111.97(12)
F5 C20 C17 112.37(12)
O2 C6 C7 101.65(13)
O2 C6 C9 110.50(14)
C7 C6 C9 111.46(17)
O2 C6 C8 109.98(14)
C7 C6 C8 111.16(17)
C9 C6 C8 111.67(16)
C21 C22 C23 119.98(16)
C21 C26 C25 120.12(16)
C23 C24 C25 119.71(16)
C24 C25 C26 120.36(17)
C24 C23 C22 120.30(17)

loop_
_geom_bond_atom_site_label_1
_geom_bond_atom_site_label_2
_geom_bond_site_symmetry_2
_geom_bond_distance
_geom_bond_publ_flag
O3 C12 . 1.4256(16) ?
O3 C3 . 1.4262(15) ?
F6 C20 . 1.3394(18) ?
O2 C5 . 1.3464(17) ?
O2 C6 . 1.4738(17) ?
F5 C20 . 1.3401(19) ?
F1 C19 . 1.3337(19) ?
O1 C5 . 1.2174(18) ?
C15 C14 . 1.3946(19) ?
C15 C16 . 1.3953(19) ?
C15 C19 . 1.5025(19) ?
N C5 . 1.3561(18) ?
N C1 . 1.4770(17) ?
N C4 . 1.4791(17) ?
C18 C17 . 1.3921(19) ?
C18 C13 . 1.3935(18) ?
C1 C10 . 1.526(2) ?
C1 C2 . 1.5395(19) ?
C3 C2 . 1.5262(18) ?
C3 C4 . 1.5554(18) ?
C4 C21 . 1.5149(18) ?
F3 C19 . 1.337(2) ?
F4 C20 . 1.3372(18) ?
C13 C14 . 1.3954(18) ?
C13 C12 . 1.5040(19) ?
C16 C17 . 1.3874(19) ?
C17 C20 . 1.5026(19) ?
C19 F2 . 1.335(2) ?
C2 C11 . 1.522(2) ?
C21 C26 . 1.392(2) ?
C21 C22 . 1.393(2) ?
C6 C7 . 1.514(3) ?
C6 C9 . 1.518(3) ?
C6 C8 . 1.525(3) ?
C22 C23 . 1.404(2) ?
C26 C25 . 1.393(2) ?
C24 C23 . 1.377(3) ?
C24 C25 . 1.392(3) ?

loop_
_geom_torsion_atom_site_label_1
_geom_torsion_atom_site_label_2
_geom_torsion_atom_site_label_3
_geom_torsion_atom_site_label_4
_geom_torsion
C5 N C1 C10 49.32(19)
C4 N C1 C10 -134.41(13)
C5 N C1 C2 169.60(13)
C4 N C1 C2 -14.13(14)
C12 O3 C3 C2 145.36(11)
C12 O3 C3 C4 -101.25(13)
C5 N C4 C21 45.76(19)
C1 N C4 C21 -130.41(13)
C5 N C4 C3 167.21(13)
C1 N C4 C3 -8.96(14)
O3 C3 C4 N -87.12(12)
C2 C3 C4 N 28.64(13)
O3 C3 C4 C21 36.27(15)
C2 C3 C4 C21 152.03(11)
C17 C18 C13 C14 0.8(2)
C17 C18 C13 C12 -178.67(13)
C14 C15 C16 C17 -0.1(2)
C19 C15 C16 C17 -179.43(13)
C15 C16 C17 C18 0.9(2)
C15 C16 C17 C20 -179.81(12)
C13 C18 C17 C16 -1.3(2)
C13 C18 C17 C20 179.44(12)
C6 O2 C5 O1 14.0(2)
C6 O2 C5 N -168.06(13)
C1 N C5 O1 11.5(2)
C4 N C5 O1 -164.33(14)
C1 N C5 O2 -166.38(12)
C4 N C5 O2 17.76(19)
C16 C15 C14 C13 -0.4(2)
C19 C15 C14 C13 178.96(13)
C18 C13 C14 C15 0.02(19)
C12 C13 C14 C15 179.46(13)
C14 C15 C19 F1 0.8(2)
C16 C15 C19 F1 -179.88(14)
C14 C15 C19 F2 122.14(16)
C16 C15 C19 F2 -58.5(2)
C14 C15 C19 F3 -119.04(16)
C16 C15 C19 F3 60.30(18)
O3 C3 C2 C11 -43.93(15)
C4 C3 C2 C11 -163.00(12)
O3 C3 C2 C1 80.98(12)
C4 C3 C2 C1 -38.10(13)
N C1 C2 C11 156.88(12)
C10 C1 C2 C11 -81.53(15)
N C1 C2 C3 31.87(13)
C10 C1 C2 C3 153.46(12)
N C4 C21 C26 39.01(18)
C3 C4 C21 C26 -77.08(16)
N C4 C21 C22 -145.80(14)
C3 C4 C21 C22 98.11(15)
C3 O3 C12 C13 -173.96(11)
C18 C13 C12 O3 -39.50(16)
C14 C13 C12 O3 141.07(12)
C16 C17 C20 F4 17.6(2)
C18 C17 C20 F4 -163.06(14)
C16 C17 C20 F6 138.19(13)
C18 C17 C20 F6 -42.49(18)
C16 C17 C20 F5 -103.04(16)
C18 C17 C20 F5 76.28(17)
C5 O2 C6 C7 175.15(16)
C5 O2 C6 C9 56.7(2)
C5 O2 C6 C8 -67.0(2)
C26 C21 C22 C23 3.4(2)
C4 C21 C22 C23 -171.90(15)
C22 C21 C26 C25 -2.9(2)
C4 C21 C26 C25 172.25(14)
C23 C24 C25 C26 2.3(3)
C21 C26 C25 C24 0.1(3)
C25 C24 C23 C22 -1.8(3)
C21 C22 C23 C24 -1.0(3)

loop_
_cod_related_entry_id
_cod_related_entry_database
_cod_related_entry_code
1 ChemSpider 21182812
